data_4033898
loop_
_publ_author_name
'Iida, Asumi'
'Matsuoka, Mizuki'
'Hasegawa, Hiroshi'
'Vanthuyne, Nicolas'
'Farran, Daniel'
'Roussel, Christian'
'Kitagawa, Osamu'

_publ_section_title
;
 N-C Axially Chiral Compounds with an ortho-Fluoro Substituent and Steric
 Discrimination between Hydrogen and Fluorine Atoms Based on a
 Diastereoselective Model Reaction.
;
_journal_issue 6
_journal_name_full 'The Journal of organic chemistry'
_journal_page_first 3169
_journal_page_last 3175
_journal_paper_doi 10.1021/acs.joc.8b03043
_journal_volume 84
_journal_year 2019
_chemical_formula_sum 'C19 H19 F N2 O'
_chemical_formula_weight 310.36
_space_group_crystal_system monoclinic
_space_group_IT_number 14
_space_group_name_Hall '-P 2ybc'
_space_group_name_H-M_alt 'P 1 21/c 1'
_atom_sites_solution_hydrogens geom
_cell_angle_alpha 90
_cell_angle_beta 105.803(2)
_cell_angle_gamma 90
_cell_formula_units_Z 4
_cell_length_a 11.0214(8)
_cell_length_b 17.6814(12)
_cell_length_c 8.6332(5)
_cell_measurement_reflns_used 256
_cell_measurement_temperature 170.(2)
_cell_measurement_theta_max 24.9465
_cell_measurement_theta_min 3.8460
_cell_volume 1618.80(19)
_computing_cell_refinement 'APEX3 v2017.3-0 (Bruker AXS)'
_computing_data_reduction 'SAINT V8.38A (Bruker AXS Inc., 2017)'
_computing_molecular_graphics 'shelXle (C.B. Huebschle, rev 833)'
_computing_structure_refinement 'SHELXL-2016/6 (Sheldrick, 2016)'
_computing_structure_solution 'SHELXT 2014/5 (Sheldrick, 2014)'
_diffrn_ambient_temperature 170.(2)
_diffrn_detector_area_resol_mean 7.3910
_diffrn_measured_fraction_theta_full 0.999
_diffrn_measured_fraction_theta_max 0.999
_diffrn_measurement_device_type 'Bruker D8 goniometer'
_diffrn_radiation_monochromator 'multilayered confocal mirror'
_diffrn_radiation_type MoK\a
_diffrn_radiation_wavelength 0.71073
_diffrn_reflns_av_R_equivalents 0.0542
_diffrn_reflns_av_unetI/netI 0.0339
_diffrn_reflns_limit_h_max 13
_diffrn_reflns_limit_h_min -13
_diffrn_reflns_limit_k_max 21
_diffrn_reflns_limit_k_min -19
_diffrn_reflns_limit_l_max 10
_diffrn_reflns_limit_l_min -10
_diffrn_reflns_number 18059
_diffrn_reflns_theta_full 25.02
_diffrn_reflns_theta_max 25.02
_diffrn_reflns_theta_min 2.71
_exptl_absorpt_coefficient_mu 0.087
_exptl_absorpt_correction_T_max 0.99
_exptl_absorpt_correction_T_min 0.89
_exptl_absorpt_correction_type multi-scan
_exptl_absorpt_process_details
;
SADABS-2016/2 - Bruker AXS area detector scaling and absorption correction
;
_exptl_crystal_colour colourless
_exptl_crystal_density_diffrn 1.273
_exptl_crystal_density_method 'not measured'
_exptl_crystal_description prismatic
_exptl_crystal_F_000 656
_exptl_crystal_size_max 0.402
_exptl_crystal_size_mid 0.126
_exptl_crystal_size_min 0.109
_refine_diff_density_max 0.266
_refine_diff_density_min -0.219
_refine_ls_extinction_coef 0.021(4)
_refine_ls_extinction_method 'SHELXL-2016/6 (Sheldrick 2016)'
_refine_ls_goodness_of_fit_ref 1.132
_refine_ls_hydrogen_treatment constr
_refine_ls_matrix_type full
_refine_ls_number_parameters 339
_refine_ls_number_reflns 2855
_refine_ls_number_restraints 1134
_refine_ls_restrained_S_all 1.106
_refine_ls_R_factor_all 0.0694
_refine_ls_R_factor_gt 0.0530
_refine_ls_shift/su_max 0.000
_refine_ls_shift/su_mean 0.000
_refine_ls_structure_factor_coef Fsqd
_refine_ls_weighting_details 'w=1/[\s^2^(Fo^2^)+(0.0808P)^2^+0.6958P] where P=(Fo^2^+2Fc^2^)/3'
_refine_ls_weighting_scheme calc
_refine_ls_wR_factor_gt 0.1524
_refine_ls_wR_factor_ref 0.1657
_reflns_number_gt 2276
_reflns_number_total 2855
_reflns_threshold_expression 'I > 2\s(I)'
_cod_data_source_file jo8b03043_si_001.cif
_cod_data_source_block ssss
_cod_depositor_comments
;
The following automatic conversions were performed:

data item '_exptl_absorpt_correction_type' value 'Multi-Scan' was
changed to 'multi-scan' in accordance with the
/home/data/users/saulius/crontab/automatic-downloads/current/ACS/lib/dictionaries/cif_core.dic
dictionary named 'cif_core.dic' version 2.4.2 last updated on
2011-04-26.

Automatic conversion script
Id: cif_fix_values 6909 2019-04-08 15:41:33Z antanas 
;
_cod_database_code 4033898

loop_
_space_group_symop_operation_xyz
'x, y, z'
'-x, y+1/2, -z+1/2'
'-x, -y, -z'
'x, -y-1/2, z-1/2'

loop_
_atom_site_type_symbol
_atom_site_label
_atom_site_fract_x
_atom_site_fract_y
_atom_site_fract_z
_atom_site_U_iso_or_equiv
_atom_site_adp_type
_atom_site_calc_flag
_atom_site_refinement_flags_adp
_atom_site_refinement_flags_occupancy
_atom_site_refinement_flags_posn
_atom_site_occupancy
_atom_site_disorder_assembly
_atom_site_disorder_group
C C1A 0.3311(10) 0.5327(6) 0.6987(9) 0.0287(5) Uani d U P G 0.297(4) A 1
C C2A 0.4581(9) 0.5507(6) 0.7583(10) 0.0266(8) Uani d U P G 0.297(4) A 1
C C3A 0.5032(10) 0.5794(7) 0.9133(10) 0.027(2) Uani d U P G 0.297(4) A 1
H H3A 0.590013 0.591644 0.954064 0.032 Uiso calc U P R 0.297(4) A 1
C C4A 0.4214(15) 0.5900(9) 1.0088(10) 0.037(3) Uani d U P G 0.297(4) A 1
H H4A 0.452264 0.609593 1.1147 0.044 Uiso calc U P R 0.297(4) A 1
C C5A 0.2944(13) 0.5720(13) 0.9492(16) 0.034(3) Uani d U P G 0.297(4) A 1
H H5A 0.238501 0.579332 1.014392 0.04 Uiso calc U P R 0.297(4) A 1
C C6A 0.2493(8) 0.5434(11) 0.7942(16) 0.0398(11) Uani d U P G 0.297(4) A 1
H H6A 0.162485 0.531123 0.753447 0.048 Uiso calc U P R 0.297(4) A 1
F F1A 0.5289(4) 0.5326(3) 0.6605(6) 0.0462(15) Uani d U P . 0.297(4) A 1
O O1A 0.350(2) 0.3832(13) 0.651(3) 0.0204(19) Uani d U P . 0.297(4) A 1
N N1A 0.1813(9) 0.5125(8) 0.2717(18) 0.0303(9) Uani d U P D 0.297(4) A 1
N N2A 0.2791(16) 0.5042(14) 0.533(4) 0.0259(7) Uani d U P D 0.297(4) A 1
C C7A 0.294(2) 0.4301(14) 0.525(4) 0.0279(9) Uani d U P D 0.297(4) A 1
C C8A 0.2418(15) 0.3933(12) 0.355(2) 0.021(3) Uani d U P G 0.297(4) A 1
C C9A 0.2560(17) 0.3166(11) 0.329(3) 0.027(3) Uani d U P G 0.297(4) A 1
H H9A 0.299213 0.284958 0.415144 0.033 Uiso calc U P R 0.297(4) A 1
C C10A 0.207(2) 0.2863(9) 0.176(3) 0.038(4) Uani d U P G 0.297(4) A 1
H H10A 0.216525 0.233969 0.157828 0.046 Uiso calc U P R 0.297(4) A 1
C C11A 0.144(2) 0.3327(12) 0.050(2) 0.058(7) Uani d U P G 0.297(4) A 1
H H11A 0.110006 0.311976 -0.054763 0.07 Uiso calc U P R 0.297(4) A 1
C C12A 0.1294(17) 0.4093(11) 0.076(2) 0.033(3) Uani d U P G 0.297(4) A 1
H H12A 0.086173 0.440973 -0.01004 0.039 Uiso calc U P R 0.297(4) A 1
C C13A 0.1785(15) 0.4396(9) 0.229(2) 0.019(2) Uani d U P G 0.297(4) A 1
C C14A 0.2220(14) 0.5442(11) 0.408(2) 0.026(3) Uani d U P D 0.297(4) A 1
C C15 0.2252(10) 0.6283(5) 0.4353(10) 0.0338(18) Uani d U P . 0.297(4) A 1
H H15 0.237491 0.637641 0.552781 0.041 Uiso calc U P R 0.297(4) A 1
C C16 0.342(2) 0.6592(14) 0.388(3) 0.045(4) Uani d U P . 0.297(4) A 1
H H16A 0.416212 0.628283 0.43897 0.067 Uiso calc U P R 0.297(4) A 1
H H16B 0.357886 0.711707 0.42473 0.067 Uiso calc U P R 0.297(4) A 1
H H16C 0.32677 0.657251 0.270866 0.067 Uiso calc U P R 0.297(4) A 1
C C17 0.1019(9) 0.6630(4) 0.3445(10) 0.0348(18) Uani d U P . 0.297(4) A 1
H H17 0.083259 0.646457 0.229588 0.042 Uiso calc U P R 0.297(4) A 1
C C18 -0.002(3) 0.636(2) 0.410(5) 0.045(6) Uani d U P . 0.297(4) A 1
H H18A 0.013314 0.652032 0.522265 0.067 Uiso calc U P R 0.297(4) A 1
H H18B -0.006 0.580301 0.405023 0.067 Uiso calc U P R 0.297(4) A 1
H H18C -0.0826 0.656675 0.346124 0.067 Uiso calc U P R 0.297(4) A 1
C C19 0.135(3) 0.7564(16) 0.353(4) 0.061(8) Uani d U P . 0.297(4) A 1
H H19A 0.17379 0.771163 0.464524 0.091 Uiso calc U P R 0.297(4) A 1
H H19B 0.057069 0.785085 0.309963 0.091 Uiso calc U P R 0.297(4) A 1
H H19C 0.193656 0.76701 0.287871 0.091 Uiso calc U P R 0.297(4) A 1
C C1B 0.3231(4) 0.5343(2) 0.6956(4) 0.0287(5) Uani d U P G 0.703(4) A 2
C C2B 0.4445(4) 0.5634(3) 0.7262(4) 0.0398(11) Uani d U P G 0.703(4) A 2
H H2B 0.488324 0.561076 0.645643 0.048 Uiso calc U P R 0.703(4) A 2
C C3B 0.5017(4) 0.5960(3) 0.8747(5) 0.0379(14) Uani d U P G 0.703(4) A 2
H H3B 0.584634 0.615912 0.895591 0.045 Uiso calc U P R 0.703(4) A 2
C C4B 0.4375(6) 0.5995(4) 0.9926(4) 0.0363(14) Uani d U P G 0.703(4) A 2
H H4B 0.476594 0.621745 1.09406 0.044 Uiso calc U P R 0.703(4) A 2
C C5B 0.3161(5) 0.5704(5) 0.9620(5) 0.0361(15) Uani d U P G 0.703(4) A 2
H H5B 0.272244 0.572743 1.042581 0.043 Uiso calc U P R 0.703(4) A 2
C C6B 0.2589(3) 0.5378(4) 0.8135(6) 0.0266(8) Uani d U P G 0.703(4) A 2
F F1B 0.14080(19) 0.51278(14) 0.7747(2) 0.0497(7) Uani d U P . 0.703(4) A 2
O O1B 0.3658(10) 0.3898(7) 0.6389(14) 0.047(2) Uani d U P . 0.703(4) A 2
N N1B 0.1399(3) 0.5132(3) 0.2706(7) 0.0303(9) Uani d U P D 0.703(4) A 2
N N2B 0.2668(7) 0.4977(6) 0.5443(16) 0.0259(7) Uani d U P D 0.703(4) A 2
C C7B 0.2998(10) 0.4201(5) 0.5280(18) 0.0279(9) Uani d U P D 0.703(4) A 2
C C8B 0.2524(7) 0.3914(5) 0.3706(8) 0.0300(18) Uani d U P G 0.703(4) A 2
C C9B 0.2837(7) 0.3185(5) 0.3353(9) 0.0271(13) Uani d U P G 0.703(4) A 2
H H9B 0.33793 0.288495 0.416484 0.032 Uiso calc U P R 0.703(4) A 2
C C10B 0.2355(8) 0.2895(4) 0.1811(11) 0.0275(13) Uani d U P G 0.703(4) A 2
H H10B 0.256857 0.239604 0.156951 0.033 Uiso calc U P R 0.703(4) A 2
C C11B 0.1561(8) 0.3334(4) 0.0622(8) 0.0309(16) Uani d U P G 0.703(4) A 2
H H11B 0.123201 0.31351 -0.043136 0.037 Uiso calc U P R 0.703(4) A 2
C C12B 0.1249(7) 0.4063(4) 0.0975(9) 0.0349(17) Uani d U P G 0.703(4) A 2
H H12B 0.070617 0.436309 0.016309 0.042 Uiso calc U P R 0.703(4) A 2
C C13B 0.1730(7) 0.4353(4) 0.2517(10) 0.0328(17) Uani d U P G 0.703(4) A 2
C C14B 0.1877(6) 0.5399(5) 0.4147(9) 0.0292(14) Uani d U P D 0.703(4) A 2
C C25 0.1513(4) 0.62095(19) 0.4426(4) 0.0316(8) Uani d U P . 0.703(4) A 2
H H25 0.200815 0.636135 0.553357 0.038 Uiso calc U P R 0.703(4) A 2
C C26 0.0108(12) 0.6219(8) 0.4381(18) 0.040(2) Uani d U P . 0.703(4) A 2
H H26A -0.011447 0.671774 0.471535 0.06 Uiso calc U P R 0.703(4) A 2
H H26B -0.00518 0.583245 0.511503 0.06 Uiso calc U P R 0.703(4) A 2
H H26C -0.040404 0.611224 0.328359 0.06 Uiso calc U P R 0.703(4) A 2
C C27 0.1856(4) 0.67573(18) 0.3226(4) 0.0337(8) Uani d U P . 0.703(4) A 2
H H27 0.144978 0.656253 0.211835 0.04 Uiso calc U P R 0.703(4) A 2
C C28 0.3269(8) 0.6765(6) 0.3444(12) 0.0484(19) Uani d U P . 0.703(4) A 2
H H28A 0.369562 0.696268 0.451387 0.073 Uiso calc U P R 0.703(4) A 2
H H28B 0.346128 0.708821 0.261933 0.073 Uiso calc U P R 0.703(4) A 2
H H28C 0.356181 0.624922 0.333864 0.073 Uiso calc U P R 0.703(4) A 2
C C29 0.1276(13) 0.7535(7) 0.3372(16) 0.055(3) Uani d U P . 0.703(4) A 2
H H29A 0.150012 0.768926 0.450521 0.083 Uiso calc U P R 0.703(4) A 2
H H29B 0.035649 0.750511 0.295849 0.083 Uiso calc U P R 0.703(4) A 2
H H29C 0.160165 0.790781 0.274599 0.083 Uiso calc U P R 0.703(4) A 2

loop_
_atom_site_aniso_label
_atom_site_aniso_U_11
_atom_site_aniso_U_22
_atom_site_aniso_U_33
_atom_site_aniso_U_12
_atom_site_aniso_U_13
_atom_site_aniso_U_23
C1A 0.0332(12) 0.0299(12) 0.0218(10) -0.0004(9) 0.0053(8) -0.0020(8)
C2A 0.0324(15) 0.0276(17) 0.0184(17) -0.0012(14) 0.0045(12) 0.0026(14)
C3A 0.034(4) 0.028(6) 0.015(3) -0.005(4) -0.001(3) 0.009(4)
C4A 0.046(5) 0.039(7) 0.024(5) -0.007(4) 0.008(4) -0.004(5)
C5A 0.037(5) 0.038(8) 0.025(4) 0.006(4) 0.007(4) 0.005(4)
C6A 0.0349(18) 0.054(3) 0.028(2) -0.0005(17) 0.0036(14) -0.0006(17)
F1A 0.036(3) 0.063(3) 0.044(3) -0.005(2) 0.017(2) -0.010(2)
O1A 0.032(4) 0.014(4) 0.016(4) -0.009(3) 0.007(3) -0.002(3)
N1A 0.033(3) 0.0319(11) 0.0243(10) 0.011(2) 0.005(2) -0.0030(8)
N2A 0.0348(17) 0.025(2) 0.0195(19) -0.0038(15) 0.0100(12) 0.0015(11)
C7A 0.0340(14) 0.024(3) 0.0263(12) -0.0002(14) 0.0083(10) 0.0009(17)
C8A 0.021(7) 0.025(4) 0.016(4) -0.004(4) 0.003(4) 0.005(3)
C9A 0.020(7) 0.025(4) 0.037(5) -0.008(4) 0.008(4) 0.004(4)
C10A 0.037(9) 0.039(6) 0.041(6) -0.015(5) 0.015(6) -0.007(4)
C11A 0.084(16) 0.053(7) 0.036(7) 0.007(7) 0.013(8) -0.008(5)
C12A 0.043(8) 0.051(7) 0.005(4) -0.001(6) 0.006(4) -0.004(4)
C13A 0.028(5) 0.024(3) 0.007(4) -0.005(3) 0.007(3) 0.007(3)
C14A 0.037(8) 0.025(3) 0.021(3) -0.002(4) 0.017(3) 0.002(2)
C15 0.050(4) 0.026(3) 0.026(4) -0.004(3) 0.009(4) -0.004(3)
C16 0.048(6) 0.035(9) 0.049(12) -0.009(6) 0.010(6) -0.003(7)
C17 0.048(4) 0.026(4) 0.031(4) -0.003(3) 0.012(3) -0.001(3)
C18 0.052(8) 0.032(12) 0.053(14) 0.000(7) 0.021(9) 0.010(7)
C19 0.12(2) 0.021(5) 0.052(14) 0.004(7) 0.042(13) 0.021(8)
C1B 0.0332(12) 0.0299(12) 0.0218(10) -0.0004(9) 0.0053(8) -0.0020(8)
C2B 0.0349(18) 0.054(3) 0.028(2) -0.0005(17) 0.0036(14) -0.0006(17)
C3B 0.039(2) 0.040(3) 0.030(2) -0.0052(18) 0.0003(17) 0.009(2)
C4B 0.047(3) 0.033(3) 0.022(2) -0.005(2) -0.001(2) 0.000(2)
C5B 0.046(3) 0.041(4) 0.020(2) 0.002(2) 0.006(2) -0.002(2)
C6B 0.0324(15) 0.0276(17) 0.0184(17) -0.0012(14) 0.0045(12) 0.0026(14)
F1B 0.0445(12) 0.0720(16) 0.0345(12) -0.0210(10) 0.0141(9) -0.0103(10)
O1B 0.057(4) 0.042(4) 0.034(3) 0.006(3) 0.000(2) 0.007(2)
N1B 0.033(3) 0.0319(11) 0.0243(10) 0.011(2) 0.005(2) -0.0030(8)
N2B 0.0348(17) 0.025(2) 0.0195(19) -0.0038(15) 0.0100(12) 0.0015(11)
C7B 0.0340(14) 0.024(3) 0.0263(12) -0.0002(14) 0.0083(10) 0.0009(17)
C8B 0.036(4) 0.030(3) 0.025(2) 0.001(2) 0.009(2) -0.0002(18)
C9B 0.024(3) 0.031(2) 0.028(2) 0.000(2) 0.009(2) -0.0016(17)
C10B 0.030(3) 0.024(2) 0.031(2) -0.0025(17) 0.012(2) -0.0060(17)
C11B 0.040(3) 0.029(3) 0.022(3) -0.0082(19) 0.005(2) -0.0071(19)
C12B 0.050(4) 0.028(2) 0.026(3) 0.001(2) 0.010(2) 0.002(2)
C13B 0.048(3) 0.030(2) 0.023(3) 0.000(2) 0.015(2) -0.002(2)
C14B 0.036(3) 0.031(2) 0.0228(17) -0.001(2) 0.011(2) 0.0012(13)
C25 0.041(2) 0.0299(17) 0.0224(17) 0.0012(16) 0.0061(16) -0.0009(14)
C26 0.047(3) 0.037(6) 0.040(5) 0.007(3) 0.020(3) -0.002(3)
C27 0.047(2) 0.0298(17) 0.0249(17) 0.0001(15) 0.0106(14) -0.0022(13)
C28 0.052(3) 0.050(6) 0.047(5) -0.003(3) 0.021(3) 0.000(3)
C29 0.087(6) 0.035(3) 0.034(4) 0.014(3) -0.001(4) -0.009(3)

loop_
_atom_type_symbol
_atom_type_description
_atom_type_scat_dispersion_real
_atom_type_scat_dispersion_imag
_atom_type_scat_source
C C 0.0033 0.0016 'International Tables Vol C Tables 4.2.6.8 and 6.1.1.4'
H H 0.0000 0.0000 'International Tables Vol C Tables 4.2.6.8 and 6.1.1.4'
F F 0.0171 0.0103 'International Tables Vol C Tables 4.2.6.8 and 6.1.1.4'
N N 0.0061 0.0033 'International Tables Vol C Tables 4.2.6.8 and 6.1.1.4'
O O 0.0106 0.0060 'International Tables Vol C Tables 4.2.6.8 and 6.1.1.4'

loop_
_geom_angle_atom_site_label_1
_geom_angle_atom_site_label_2
_geom_angle_atom_site_label_3
_geom_angle
C2A C1A C6A 120.0
C2A C1A N2A 121.5(8)
C6A C1A N2A 118.5(8)
F1A C2A C1A 114.5(8)
F1A C2A C3A 125.3(8)
C1A C2A C3A 120.0
C2A C3A C4A 120.0
C2A C3A H3A 120.0
C4A C3A H3A 120.0
C5A C4A C3A 120.0
C5A C4A H4A 120.0
C3A C4A H4A 120.0
C6A C5A C4A 120.0
C6A C5A H5A 120.0
C4A C5A H5A 120.0
C5A C6A C1A 120.0
C5A C6A H6A 120.0
C1A C6A H6A 120.0
C14A N1A C13A 131.1(17)
C14A N2A C7A 122.(3)
C14A N2A C1A 126.(2)
C7A N2A C1A 112.(2)
N2A C7A O1A 126.(3)
N2A C7A C8A 116.(3)
O1A C7A C8A 118.(2)
C9A C8A C13A 120.0
C9A C8A C7A 122.1(15)
C13A C8A C7A 117.9(15)
C10A C9A C8A 120.0
C10A C9A H9A 120.0
C8A C9A H9A 120.0
C9A C10A C11A 120.0
C9A C10A H10A 120.0
C11A C10A H10A 120.0
C12A C11A C10A 120.0
C12A C11A H11A 120.0
C10A C11A H11A 120.0
C13A C12A C11A 120.0
C13A C12A H12A 120.0
C11A C12A H12A 120.0
N1A C13A C12A 127.3(14)
N1A C13A C8A 112.5(14)
C12A C13A C8A 120.0
N1A C14A N2A 120.(2)
N1A C14A C15 124.8(15)
N2A C14A C15 114.8(17)
C17 C15 C14A 110.0(9)
C17 C15 C16 114.6(9)
C14A C15 C16 107.0(13)
C17 C15 H15 108.3
C14A C15 H15 108.3
C16 C15 H15 108.3
C15 C16 H16A 109.5
C15 C16 H16B 109.5
H16A C16 H16B 109.5
C15 C16 H16C 109.5
H16A C16 H16C 109.5
H16B C16 H16C 109.5
C18 C17 C15 110.5(13)
C18 C17 C19 119.(2)
C15 C17 C19 102.9(14)
C18 C17 H17 108.1
C15 C17 H17 108.1
C19 C17 H17 108.1
C17 C18 H18A 109.5
C17 C18 H18B 109.5
H18A C18 H18B 109.5
C17 C18 H18C 109.5
H18A C18 H18C 109.5
H18B C18 H18C 109.5
C17 C19 H19A 109.5
C17 C19 H19B 109.5
H19A C19 H19B 109.5
C17 C19 H19C 109.5
H19A C19 H19C 109.5
H19B C19 H19C 109.5
C2B C1B C6B 120.0
C2B C1B N2B 119.6(3)
C6B C1B N2B 120.4(3)
C3B C2B C1B 120.0
C3B C2B H2B 120.0
C1B C2B H2B 120.0
C2B C3B C4B 120.0
C2B C3B H3B 120.0
C4B C3B H3B 120.0
C5B C4B C3B 120.0
C5B C4B H4B 120.0
C3B C4B H4B 120.0
C4B C5B C6B 120.0
C4B C5B H5B 120.0
C6B C5B H5B 120.0
F1B C6B C5B 122.5(4)
F1B C6B C1B 117.4(4)
C5B C6B C1B 120.0
C14B N1B C13B 113.9(6)
C14B N2B C7B 122.7(12)
C14B N2B C1B 119.8(8)
C7B N2B C1B 117.4(9)
O1B C7B C8B 127.7(11)
O1B C7B N2B 118.5(13)
C8B C7B N2B 113.6(10)
C9B C8B C13B 120.0
C9B C8B C7B 119.7(7)
C13B C8B C7B 120.3(7)
C10B C9B C8B 120.0
C10B C9B H9B 120.0
C8B C9B H9B 120.0
C9B C10B C11B 120.0
C9B C10B H10B 120.0
C11B C10B H10B 120.0
C10B C11B C12B 120.0
C10B C11B H11B 120.0
C12B C11B H11B 120.0
C13B C12B C11B 120.0
C13B C12B H12B 120.0
C11B C12B H12B 120.0
C12B C13B C8B 120.0
C12B C13B N1B 114.7(6)
C8B C13B N1B 125.2(6)
N1B C14B N2B 124.2(9)
N1B C14B C25 115.9(6)
N2B C14B C25 119.9(7)
C14B C25 C26 108.2(7)
C14B C25 C27 111.2(4)
C26 C25 C27 114.0(5)
C14B C25 H25 107.7
C26 C25 H25 107.7
C27 C25 H25 107.7
C25 C26 H26A 109.5
C25 C26 H26B 109.5
H26A C26 H26B 109.5
C25 C26 H26C 109.5
H26A C26 H26C 109.5
H26B C26 H26C 109.5
C28 C27 C29 114.7(7)
C28 C27 C25 110.8(4)
C29 C27 C25 108.9(6)
C28 C27 H27 107.4
C29 C27 H27 107.4
C25 C27 H27 107.4
C27 C28 H28A 109.5
C27 C28 H28B 109.5
H28A C28 H28B 109.5
C27 C28 H28C 109.5
H28A C28 H28C 109.5
H28B C28 H28C 109.5
C27 C29 H29A 109.5
C27 C29 H29B 109.5
H29A C29 H29B 109.5
C27 C29 H29C 109.5
H29A C29 H29C 109.5
H29B C29 H29C 109.5

loop_
_geom_bond_atom_site_label_1
_geom_bond_atom_site_label_2
_geom_bond_distance
C1A C2A 1.39
C1A C6A 1.39
C1A N2A 1.48(4)
C2A F1A 1.335(10)
C2A C3A 1.39
C3A C4A 1.39
C3A H3A 0.95
C4A C5A 1.39
C4A H4A 0.95
C5A C6A 1.39
C5A H5A 0.95
C6A H6A 0.95
O1A C7A 1.37(4)
N1A C14A 1.269(17)
N1A C13A 1.34(2)
N2A C14A 1.304(19)
N2A C7A 1.325(19)
C7A C8A 1.56(4)
C8A C9A 1.39
C8A C13A 1.39
C9A C10A 1.39
C9A H9A 0.95
C10A C11A 1.39
C10A H10A 0.95
C11A C12A 1.39
C11A H11A 0.95
C12A C13A 1.39
C12A H12A 0.95
C14A C15 1.50(2)
C15 C17 1.503(13)
C15 C16 1.56(2)
C15 H15 1.0
C16 H16A 0.98
C16 H16B 0.98
C16 H16C 0.98
C17 C18 1.49(3)
C17 C19 1.69(3)
C17 H17 1.0
C18 H18A 0.98
C18 H18B 0.98
C18 H18C 0.98
C19 H19A 0.98
C19 H19B 0.98
C19 H19C 0.98
C1B C2B 1.39
C1B C6B 1.39
C1B N2B 1.439(15)
C2B C3B 1.39
C2B H2B 0.95
C3B C4B 1.39
C3B H3B 0.95
C4B C5B 1.39
C4B H4B 0.95
C5B C6B 1.39
C5B H5B 0.95
C6B F1B 1.328(4)
O1B C7B 1.163(19)
N1B C14B 1.301(7)
N1B C13B 1.444(8)
N2B C14B 1.427(8)
N2B C7B 1.436(8)
C7B C8B 1.411(16)
C8B C9B 1.39
C8B C13B 1.39
C9B C10B 1.39
C9B H9B 0.95
C10B C11B 1.39
C10B H10B 0.95
C11B C12B 1.39
C11B H11B 0.95
C12B C13B 1.39
C12B H12B 0.95
C14B C25 1.525(9)
C25 C26 1.538(13)
C25 C27 1.539(5)
C25 H25 1.0
C26 H26A 0.98
C26 H26B 0.98
C26 H26C 0.98
C27 C28 1.517(10)
C27 C29 1.537(13)
C27 H27 1.0
C28 H28A 0.98
C28 H28B 0.98
C28 H28C 0.98
C29 H29A 0.98
C29 H29B 0.98
C29 H29C 0.98

loop_
_geom_torsion_atom_site_label_1
_geom_torsion_atom_site_label_2
_geom_torsion_atom_site_label_3
_geom_torsion_atom_site_label_4
_geom_torsion
C6A C1A C2A F1A 175.1(11)
N2A C1A C2A F1A -6.6(15)
C6A C1A C2A C3A 0
N2A C1A C2A C3A 178.3(13)
F1A C2A C3A C4A -174.5(12)
C1A C2A C3A C4A 0
C2A C3A C4A C5A 0
C3A C4A C5A C6A 0
C4A C5A C6A C1A 0
C2A C1A C6A C5A 0
N2A C1A C6A C5A -178.4(13)
C2A C1A N2A C14A -97.0(13)
C6A C1A N2A C14A 81.3(14)
C2A C1A N2A C7A 84.5(13)
C6A C1A N2A C7A -97.1(13)
C14A N2A C7A O1A -178.2(14)
C1A N2A C7A O1A 0.(2)
C14A N2A C7A C8A 1.(2)
C1A N2A C7A C8A 179.5(13)
N2A C7A C8A C9A 177.4(10)
O1A C7A C8A C9A -3.(2)
N2A C7A C8A C13A -3.1(19)
O1A C7A C8A C13A 176.2(11)
C13A C8A C9A C10A 0
C7A C8A C9A C10A 179.5(13)
C8A C9A C10A C11A 0
C9A C10A C11A C12A 0
C10A C11A C12A C13A 0
C14A N1A C13A C12A 178.6(10)
C14A N1A C13A C8A -6.5(14)
C11A C12A C13A N1A 174.6(12)
C11A C12A C13A C8A 0
C9A C8A C13A N1A -175.3(10)
C7A C8A C13A N1A 5.1(12)
C9A C8A C13A C12A 0
C7A C8A C13A C12A -179.5(13)
C13A N1A C14A N2A 4.7(19)
C13A N1A C14A C15 176.3(11)
C7A N2A C14A N1A -1.5(19)
C1A N2A C14A N1A -179.8(9)
C7A N2A C14A C15 -173.9(12)
C1A N2A C14A C15 7.8(16)
N1A C14A C15 C17 45.7(15)
N2A C14A C15 C17 -142.4(10)
N1A C14A C15 C16 -79.4(15)
N2A C14A C15 C16 92.5(14)
C14A C15 C17 C18 65.(2)
C16 C15 C17 C18 -174.(2)
C14A C15 C17 C19 -166.9(13)
C16 C15 C17 C19 -46.3(18)
C6B C1B C2B C3B 0
N2B C1B C2B C3B -177.2(5)
C1B C2B C3B C4B 0
C2B C3B C4B C5B 0
C3B C4B C5B C6B 0
C4B C5B C6B F1B -176.3(5)
C4B C5B C6B C1B 0
C2B C1B C6B F1B 176.5(5)
N2B C1B C6B F1B -6.3(6)
C2B C1B C6B C5B 0
N2B C1B C6B C5B 177.2(5)
C2B C1B N2B C14B -94.6(5)
C6B C1B N2B C14B 88.2(5)
C2B C1B N2B C7B 81.7(5)
C6B C1B N2B C7B -95.5(6)
C14B N2B C7B O1B 179.2(6)
C1B N2B C7B O1B 3.0(10)
C14B N2B C7B C8B 3.3(9)
C1B N2B C7B C8B -172.9(6)
O1B C7B C8B C9B 0.6(12)
N2B C7B C8B C9B 176.0(4)
O1B C7B C8B C13B 179.5(7)
N2B C7B C8B C13B -5.1(9)
C13B C8B C9B C10B 0
C7B C8B C9B C10B 178.8(7)
C8B C9B C10B C11B 0
C9B C10B C11B C12B 0
C10B C11B C12B C13B 0
C11B C12B C13B C8B 0
C11B C12B C13B N1B 176.4(5)
C9B C8B C13B C12B 0
C7B C8B C13B C12B -178.8(7)
C9B C8B C13B N1B -176.0(6)
C7B C8B C13B N1B 5.2(7)
C14B N1B C13B C12B -178.7(4)
C14B N1B C13B C8B -2.5(6)
C13B N1B C14B N2B 0.5(8)
C13B N1B C14B C25 -177.7(5)
C7B N2B C14B N1B -1.1(9)
C1B N2B C14B N1B 175.1(5)
C7B N2B C14B C25 177.0(6)
C1B N2B C14B C25 -6.8(7)
N1B C14B C25 C26 69.5(8)
N2B C14B C25 C26 -108.8(7)
N1B C14B C25 C27 -56.4(6)
N2B C14B C25 C27 125.3(5)
C14B C25 C27 C28 -62.3(7)
C26 C25 C27 C28 175.1(9)
C14B C25 C27 C29 170.7(6)
C26 C25 C27 C29 48.1(9)
